data_7105025
loop_
_publ_author_name
'Dechambenoit, Pierre'
'Ferlay, Sylvie'
'Kyritsakas, Nathalie'
'Hosseini, Mir Wais'

_publ_section_title
;
 In situ reduction of Fe(iii) into Fe(ii): an example of
 post-crystallisation transformation.
;
_journal_issue 44
_journal_name_full 'Chemical communications (Cambridge, England)'
_journal_page_first 6798
_journal_page_last 6800
_journal_paper_doi 10.1039/b914964c
_journal_year 2009
_chemical_formula_moiety '2(C26 H44 N4), 2(C6 Co N6), 6(C0.11 H0.44 O0.11)'
_chemical_formula_sum 'C90.66 H134.64 Co2 N24 O1.66'
_chemical_formula_weight 1696.07
_chemical_name_systematic
;

?

;
_space_group_IT_number 147
_symmetry_cell_setting trigonal
_symmetry_space_group_name_Hall '-P 3'
_symmetry_space_group_name_H-M 'P -3'
_atom_sites_solution_hydrogens geom
_atom_sites_solution_primary direct
_atom_sites_solution_secondary difmap
_audit_creation_method SHELXL-97
_cell_angle_alpha 90.00
_cell_angle_beta 90.00
_cell_angle_gamma 120.00
_cell_formula_units_Z 1
_cell_length_a 17.8790(3)
_cell_length_b 17.8790(3)
_cell_length_c 8.7221(4)
_cell_measurement_reflns_used 4534
_cell_measurement_temperature 173(2)
_cell_measurement_theta_max 27.54
_cell_measurement_theta_min 2.34
_cell_volume 2414.56(12)
_computing_cell_refinement 'Bruker SMART'
_computing_data_collection 'Bruker SMART'
_computing_data_reduction 'Bruker SAINT'
_computing_molecular_graphics 'Bruker SHELXTL'
_computing_publication_material 'Bruker SHELXTL'
_computing_structure_refinement 'SHELXL-97 (Sheldrick, 1997)'
_computing_structure_solution 'SHELXS-97 (Sheldrick, 1990)'
_diffrn_ambient_temperature 173(2)
_diffrn_measured_fraction_theta_full 0.999
_diffrn_measured_fraction_theta_max 0.999
_diffrn_measurement_device_type 'CCD area detector'
_diffrn_measurement_method 'phi and omega scans'
_diffrn_radiation_monochromator graphite
_diffrn_radiation_source 'fine-focus sealed tube'
_diffrn_radiation_type MoK\a
_diffrn_radiation_wavelength 0.71073
_diffrn_reflns_av_R_equivalents 0.0473
_diffrn_reflns_av_sigmaI/netI 0.0398
_diffrn_reflns_limit_h_max 25
_diffrn_reflns_limit_h_min -20
_diffrn_reflns_limit_k_max 25
_diffrn_reflns_limit_k_min -25
_diffrn_reflns_limit_l_max 12
_diffrn_reflns_limit_l_min -12
_diffrn_reflns_number 24800
_diffrn_reflns_theta_full 30.04
_diffrn_reflns_theta_max 30.04
_diffrn_reflns_theta_min 2.28
_exptl_absorpt_coefficient_mu 0.400
_exptl_absorpt_correction_T_max 0.9611
_exptl_absorpt_correction_T_min 0.9388
_exptl_absorpt_correction_type multi-scan
_exptl_absorpt_process_details sadabs
_exptl_crystal_colour colorless
_exptl_crystal_density_diffrn 1.166
_exptl_crystal_density_meas ?
_exptl_crystal_density_method 'not measured'
_exptl_crystal_description prism
_exptl_crystal_F_000 908
_exptl_crystal_size_max 0.16
_exptl_crystal_size_mid 0.12
_exptl_crystal_size_min 0.10
_refine_diff_density_max 0.656
_refine_diff_density_min -0.516
_refine_diff_density_rms 0.068
_refine_ls_extinction_method none
_refine_ls_goodness_of_fit_ref 1.024
_refine_ls_hydrogen_treatment riding
_refine_ls_matrix_type full
_refine_ls_number_parameters 189
_refine_ls_number_reflns 4715
_refine_ls_number_restraints 0
_refine_ls_restrained_S_all 1.024
_refine_ls_R_factor_all 0.0650
_refine_ls_R_factor_gt 0.0442
_refine_ls_shift/su_max 0.000
_refine_ls_shift/su_mean 0.000
_refine_ls_structure_factor_coef Fsqd
_refine_ls_weighting_details 'calc w=1/[\s^2^(Fo^2^)+(0.0830P)^2^+0.4865P] where P=(Fo^2^+2Fc^2^)/3'
_refine_ls_weighting_scheme calc
_refine_ls_wR_factor_gt 0.1259
_refine_ls_wR_factor_ref 0.1376
_reflns_number_gt 3582
_reflns_number_total 4715
_reflns_threshold_expression >2sigma(I)
_cod_data_source_file b914964c.txt
_cod_data_source_block e511a
_cod_depositor_comments
;
The following automatic conversions were performed:
'_symmetry_cell_setting' value 'Trigonal' changed to 'trigonal' according
to '/home/saulius/struct/CIF-dictionaries/cif_core.dic' dictionary named
'cif_core.dic' version 2.4.1 from 2010-06-29.

Automatic conversion script
Id: cif_fix_enum 1527 2010-12-29 10:47:43Z saulius 

The following automatic conversions were performed:

'_exptl_crystal_density_meas' value 'none' was changed to '?' - the
value is perceived as not measured.

Automatic conversion script
Id: cif_fix_values 3008 2015-01-20 13:52:24Z robertas 
;
_cod_original_sg_symbol_H-M P-3
_cod_original_formula_sum 'C90.66 H134.64 Co2 N24 OO.66'
_cod_database_code 7105025

loop_
_symmetry_equiv_pos_as_xyz
'x, y, z'
'-y, x-y, z'
'-x+y, -x, z'
'-x, -y, -z'
'y, -x+y, -z'
'x-y, x, -z'

loop_
_atom_site_label
_atom_site_type_symbol
_atom_site_fract_x
_atom_site_fract_y
_atom_site_fract_z
_atom_site_U_iso_or_equiv
_atom_site_adp_type
_atom_site_occupancy
_atom_site_symmetry_multiplicity
_atom_site_calc_flag
_atom_site_refinement_flags
_atom_site_disorder_assembly
_atom_site_disorder_group
C1 C 0.94107(10) 0.54502(10) 0.22842(19) 0.0238(3) Uani 1 1 d . . .
N1 N 0.86316(8) 0.53522(9) 0.23186(15) 0.0248(3) Uani 1 1 d . . .
H1 H 0.8320 0.5150 0.3157 0.030 Uiso 1 1 calc R . .
C2 C 0.82671(10) 0.55680(11) 0.10097(18) 0.0246(3) Uani 1 1 d . . .
H2A H 0.7855 0.5745 0.1378 0.030 Uiso 1 1 calc R . .
H2B H 0.7947 0.5052 0.0353 0.030 Uiso 1 1 calc R . .
C3 C 0.89784(10) 0.62998(10) 0.00693(18) 0.0234(3) Uani 1 1 d . . .
C4 C 0.96453(11) 0.60233(11) -0.03131(18) 0.0261(3) Uani 1 1 d . . .
H4A H 0.9390 0.5534 -0.1044 0.031 Uiso 1 1 calc R . .
H4B H 1.0155 0.6509 -0.0808 0.031 Uiso 1 1 calc R . .
N2 N 0.99162(9) 0.57640(9) 0.10771(15) 0.0263(3) Uani 1 1 d . . .
H2 H 1.0434 0.5820 0.1107 0.032 Uiso 1 1 calc R . .
C5 C 0.85586(12) 0.63726(12) -0.14256(19) 0.0310(4) Uani 1 1 d . . .
H5A H 0.8311 0.5814 -0.1973 0.037 Uiso 1 1 calc R . .
H5B H 0.8074 0.6465 -0.1151 0.037 Uiso 1 1 calc R . .
C6 C 0.91475(19) 0.70809(18) -0.2518(3) 0.0641(8) Uani 1 1 d . . .
H6A H 0.9647 0.7008 -0.2773 0.077 Uiso 1 1 calc R . .
H6B H 0.9371 0.7647 -0.2005 0.077 Uiso 1 1 calc R . .
C7 C 0.8691(2) 0.70775(16) -0.3989(3) 0.0672(8) Uani 1 1 d . . .
H7A H 0.8504 0.6534 -0.4538 0.101 Uiso 1 1 calc R . .
H7B H 0.9089 0.7563 -0.4637 0.101 Uiso 1 1 calc R . .
H7C H 0.8187 0.7134 -0.3742 0.101 Uiso 1 1 calc R . .
C8 C 0.94376(11) 0.71497(11) 0.0987(2) 0.0281(3) Uani 1 1 d . . .
H8A H 0.9729 0.7059 0.1873 0.034 Uiso 1 1 calc R . .
H8B H 0.9894 0.7594 0.0327 0.034 Uiso 1 1 calc R . .
C9 C 0.88874(14) 0.75117(15) 0.1585(3) 0.0485(6) Uani 1 1 d . . .
H9A H 0.8510 0.7135 0.2416 0.058 Uiso 1 1 calc R . .
H9B H 0.8512 0.7509 0.0749 0.058 Uiso 1 1 calc R . .
C10 C 0.94321(17) 0.84289(15) 0.2193(3) 0.0544(6) Uani 1 1 d . . .
H10A H 0.9812 0.8436 0.3011 0.082 Uiso 1 1 calc R . .
H10B H 0.9052 0.8630 0.2601 0.082 Uiso 1 1 calc R . .
H10C H 0.9783 0.8811 0.1359 0.082 Uiso 1 1 calc R . .
C11 C 0.97237(10) 0.52148(11) 0.36758(18) 0.0242(3) Uani 1 1 d . . .
C12 C 1.05363(10) 0.57863(11) 0.42712(19) 0.0260(3) Uani 1 1 d . . .
H12 H 1.0899 0.6320 0.3771 0.031 Uiso 1 1 calc R . .
C13 C 1.08125(10) 0.55703(11) 0.56036(19) 0.0265(3) Uani 1 1 d . . .
H13 H 1.1365 0.5957 0.6021 0.032 Uiso 1 1 calc R . .
Co1 Co 0.6667 0.3333 0.71792(4) 0.01924(12) Uani 1 3 d S . .
C14 C 0.59902(10) 0.23255(10) 0.83859(18) 0.0221(3) Uani 1 1 d . . .
N3 N 0.55562(9) 0.16990(9) 0.90549(17) 0.0291(3) Uani 1 1 d . . .
C15 C 0.56972(10) 0.29761(10) 0.58846(18) 0.0239(3) Uani 1 1 d . . .
N4 N 0.51267(10) 0.27509(10) 0.50508(18) 0.0331(3) Uani 1 1 d . . .
C16 C 0.6667 0.3333 0.2127(7) 0.0167(13) Uani 0.33 3 d SP . .
O1 O 0.5901(5) 0.2437(6) 0.2097(9) 0.0126(15) Uani 0.11 1 d P . .

loop_
_atom_site_aniso_label
_atom_site_aniso_U_11
_atom_site_aniso_U_22
_atom_site_aniso_U_33
_atom_site_aniso_U_23
_atom_site_aniso_U_13
_atom_site_aniso_U_12
C1 0.0185(7) 0.0230(7) 0.0298(8) 0.0052(6) -0.0001(6) 0.0105(6)
N1 0.0171(6) 0.0309(7) 0.0267(6) 0.0092(5) 0.0027(5) 0.0122(6)
C2 0.0180(7) 0.0267(8) 0.0288(7) 0.0061(6) -0.0006(6) 0.0110(6)
C3 0.0226(7) 0.0216(7) 0.0249(7) 0.0036(6) -0.0014(6) 0.0101(6)
C4 0.0235(8) 0.0280(8) 0.0258(7) 0.0045(6) 0.0032(6) 0.0122(7)
N2 0.0179(6) 0.0306(7) 0.0321(7) 0.0054(6) 0.0022(5) 0.0135(6)
C5 0.0354(9) 0.0269(8) 0.0281(8) 0.0025(6) -0.0074(7) 0.0137(7)
C6 0.0667(17) 0.0540(14) 0.0436(12) 0.0246(11) -0.0116(11) 0.0092(12)
C7 0.103(2) 0.0422(13) 0.0378(11) 0.0088(10) -0.0222(13) 0.0221(14)
C8 0.0261(8) 0.0249(8) 0.0304(8) 0.0017(6) -0.0021(6) 0.0106(7)
C9 0.0446(12) 0.0492(13) 0.0623(14) -0.0237(11) -0.0208(10) 0.0314(11)
C10 0.0651(15) 0.0435(13) 0.0645(14) -0.0160(11) -0.0113(12) 0.0346(12)
C11 0.0202(7) 0.0269(8) 0.0287(8) 0.0060(6) 0.0001(6) 0.0142(6)
C12 0.0202(7) 0.0239(8) 0.0334(8) 0.0081(6) 0.0008(6) 0.0106(6)
C13 0.0183(7) 0.0252(8) 0.0343(8) 0.0049(6) -0.0019(6) 0.0097(7)
Co1 0.01447(13) 0.01447(13) 0.0288(2) 0.000 0.000 0.00723(7)
C14 0.0172(7) 0.0186(7) 0.0315(8) -0.0044(6) -0.0038(6) 0.0095(6)
N3 0.0267(7) 0.0192(7) 0.0378(8) 0.0012(6) -0.0018(6) 0.0088(6)
C15 0.0205(7) 0.0183(7) 0.0327(8) 0.0038(6) 0.0018(6) 0.0097(6)
N4 0.0266(7) 0.0308(8) 0.0401(8) 0.0059(6) -0.0052(6) 0.0130(6)
C16 0.022(2) 0.022(2) 0.006(3) 0.000 0.000 0.0110(11)
O1 0.018(4) 0.020(4) 0.007(3) 0.002(3) -0.001(3) 0.016(4)

loop_
_atom_type_symbol
_atom_type_description
_atom_type_scat_dispersion_real
_atom_type_scat_dispersion_imag
_atom_type_scat_source
C C 0.0033 0.0016 'International Tables Vol C Tables 4.2.6.8 and 6.1.1.4'
H H 0.0000 0.0000 'International Tables Vol C Tables 4.2.6.8 and 6.1.1.4'
N N 0.0061 0.0033 'International Tables Vol C Tables 4.2.6.8 and 6.1.1.4'
O O 0.0106 0.0060 'International Tables Vol C Tables 4.2.6.8 and 6.1.1.4'
Co Co 0.3494 0.9721 'International Tables Vol C Tables 4.2.6.8 and 6.1.1.4'

loop_
_geom_angle_atom_site_label_1
_geom_angle_atom_site_label_2
_geom_angle_atom_site_label_3
_geom_angle
_geom_angle_site_symmetry_1
_geom_angle_site_symmetry_3
_geom_angle_publ_flag
N1 C1 N2 122.07(14) . . ?
N1 C1 C11 117.95(14) . . ?
N2 C1 C11 119.96(14) . . ?
C1 N1 C2 122.05(13) . . ?
C1 N1 H1 119.0 . . ?
C2 N1 H1 119.0 . . ?
N1 C2 C3 110.84(12) . . ?
N1 C2 H2A 109.5 . . ?
C3 C2 H2A 109.5 . . ?
N1 C2 H2B 109.5 . . ?
C3 C2 H2B 109.5 . . ?
H2A C2 H2B 108.1 . . ?
C2 C3 C4 106.73(13) . . ?
C2 C3 C8 111.73(13) . . ?
C4 C3 C8 108.24(13) . . ?
C2 C3 C5 107.11(13) . . ?
C4 C3 C5 109.39(14) . . ?
C8 C3 C5 113.42(13) . . ?
N2 C4 C3 110.75(13) . . ?
N2 C4 H4A 109.5 . . ?
C3 C4 H4A 109.5 . . ?
N2 C4 H4B 109.5 . . ?
C3 C4 H4B 109.5 . . ?
H4A C4 H4B 108.1 . . ?
C1 N2 C4 122.14(13) . . ?
C1 N2 H2 118.9 . . ?
C4 N2 H2 118.9 . . ?
C6 C5 C3 116.04(16) . . ?
C6 C5 H5A 108.3 . . ?
C3 C5 H5A 108.3 . . ?
C6 C5 H5B 108.3 . . ?
C3 C5 H5B 108.3 . . ?
H5A C5 H5B 107.4 . . ?
C5 C6 C7 112.4(2) . . ?
C5 C6 H6A 109.1 . . ?
C7 C6 H6A 109.1 . . ?
C5 C6 H6B 109.1 . . ?
C7 C6 H6B 109.1 . . ?
H6A C6 H6B 107.9 . . ?
C6 C7 H7A 109.5 . . ?
C6 C7 H7B 109.5 . . ?
H7A C7 H7B 109.5 . . ?
C6 C7 H7C 109.5 . . ?
H7A C7 H7C 109.5 . . ?
H7B C7 H7C 109.5 . . ?
C9 C8 C3 117.41(15) . . ?
C9 C8 H8A 107.9 . . ?
C3 C8 H8A 107.9 . . ?
C9 C8 H8B 107.9 . . ?
C3 C8 H8B 107.9 . . ?
H8A C8 H8B 107.2 . . ?
C8 C9 C10 112.18(18) . . ?
C8 C9 H9A 109.2 . . ?
C10 C9 H9A 109.2 . . ?
C8 C9 H9B 109.2 . . ?
C10 C9 H9B 109.2 . . ?
H9A C9 H9B 107.9 . . ?
C9 C10 H10A 109.5 . . ?
C9 C10 H10B 109.5 . . ?
H10A C10 H10B 109.5 . . ?
C9 C10 H10C 109.5 . . ?
H10A C10 H10C 109.5 . . ?
H10B C10 H10C 109.5 . . ?
C13 C11 C12 120.74(14) 4_766 . ?
C13 C11 C1 119.22(14) 4_766 . ?
C12 C11 C1 120.01(14) . . ?
C13 C12 C11 119.52(15) . . ?
C13 C12 H12 120.2 . . ?
C11 C12 H12 120.2 . . ?
C12 C13 C11 119.74(15) . 4_766 ?
C12 C13 H13 120.1 . . ?
C11 C13 H13 120.1 4_766 . ?
C15 Co1 C15 88.05(7) . 3_665 ?
C15 Co1 C15 88.04(7) . 2_655 ?
C15 Co1 C15 88.04(7) 3_665 2_655 ?
C15 Co1 C14 88.24(6) . . ?
C15 Co1 C14 176.23(7) 3_665 . ?
C15 Co1 C14 91.19(7) 2_655 . ?
C15 Co1 C14 176.23(7) . 2_655 ?
C15 Co1 C14 91.19(7) 3_665 2_655 ?
C15 Co1 C14 88.24(6) 2_655 2_655 ?
C14 Co1 C14 92.48(6) . 2_655 ?
C15 Co1 C14 91.19(7) . 3_665 ?
C15 Co1 C14 88.24(6) 3_665 3_665 ?
C15 Co1 C14 176.23(7) 2_655 3_665 ?
C14 Co1 C14 92.48(6) . 3_665 ?
C14 Co1 C14 92.48(6) 2_655 3_665 ?
N3 C14 Co1 176.72(14) . . ?
N4 C15 Co1 177.05(16) . . ?
O1 C16 O1 119.97(3) 3_665 2_655 ?
O1 C16 O1 119.97(3) 3_665 . ?
O1 C16 O1 119.97(2) 2_655 . ?

loop_
_geom_bond_atom_site_label_1
_geom_bond_atom_site_label_2
_geom_bond_distance
_geom_bond_site_symmetry_2
_geom_bond_publ_flag
C1 N1 1.314(2) . ?
C1 N2 1.316(2) . ?
C1 C11 1.483(2) . ?
N1 C2 1.4588(19) . ?
N1 H1 0.8800 . ?
C2 C3 1.529(2) . ?
C2 H2A 0.9900 . ?
C2 H2B 0.9900 . ?
C3 C4 1.539(2) . ?
C3 C8 1.542(2) . ?
C3 C5 1.542(2) . ?
C4 N2 1.464(2) . ?
C4 H4A 0.9900 . ?
C4 H4B 0.9900 . ?
N2 H2 0.8800 . ?
C5 C6 1.512(3) . ?
C5 H5A 0.9900 . ?
C5 H5B 0.9900 . ?
C6 C7 1.519(3) . ?
C6 H6A 0.9900 . ?
C6 H6B 0.9900 . ?
C7 H7A 0.9800 . ?
C7 H7B 0.9800 . ?
C7 H7C 0.9800 . ?
C8 C9 1.515(3) . ?
C8 H8A 0.9900 . ?
C8 H8B 0.9900 . ?
C9 C10 1.524(3) . ?
C9 H9A 0.9900 . ?
C9 H9B 0.9900 . ?
C10 H10A 0.9800 . ?
C10 H10B 0.9800 . ?
C10 H10C 0.9800 . ?
C11 C13 1.392(2) 4_766 ?
C11 C12 1.393(2) . ?
C12 C13 1.391(2) . ?
C12 H12 0.9500 . ?
C13 C11 1.392(2) 4_766 ?
C13 H13 0.9500 . ?
Co1 C15 1.8922(16) . ?
Co1 C15 1.8922(16) 3_665 ?
Co1 C15 1.8922(16) 2_655 ?
Co1 C14 1.9074(16) . ?
Co1 C14 1.9074(16) 2_655 ?
Co1 C14 1.9075(16) 3_665 ?
C14 N3 1.152(2) . ?
C15 N4 1.149(2) . ?
C16 O1 1.500(9) 3_665 ?
C16 O1 1.500(9) 2_655 ?
C16 O1 1.500(9) . ?
